data_7220292
loop_
_publ_author_name
'Yang, Liu'
'Qin, Chao'
'Song, Bai-Qiao'
'Li, Xiao'
'Wang, Chun-Gang'
'Su, Zhong-Min'

_publ_section_title
;
 Syntheses, structures, magnetic and luminescence properties of a series
 of coordination polymers constructed from 1,4-naphthalenedicarboxylate
 and N-donor ligands
;
_journal_issue 24
_journal_name_full CrystEngComm
_journal_page_first 4517
_journal_paper_doi 10.1039/C5CE00539F
_journal_volume 17
_journal_year 2015
_chemical_formula_sum 'C48 H36 Cd2 N10 O11'
_chemical_formula_weight 1153.67
_chemical_name_systematic
;
 ?
;
_space_group_IT_number 14
_symmetry_cell_setting monoclinic
_symmetry_space_group_name_Hall '-P 2ybc'
_symmetry_space_group_name_H-M 'P 1 21/c 1'
_atom_sites_solution_hydrogens geom
_atom_sites_solution_primary direct
_atom_sites_solution_secondary difmap
_audit_creation_method SHELXL-97
_audit_update_record
;
2015-05-05 deposited with the CCDC.
2015-05-07 downloaded from the CCDC.
;
_cell_angle_alpha 90.00
_cell_angle_beta 93.463(3)
_cell_angle_gamma 90.00
_cell_formula_units_Z 4
_cell_length_a 9.7473(19)
_cell_length_b 15.238(3)
_cell_length_c 30.160(6)
_cell_measurement_reflns_used 24458
_cell_measurement_temperature 293(2)
_cell_measurement_theta_max 25.00
_cell_measurement_theta_min 1.35
_cell_volume 4471.5(15)
_computing_cell_refinement 'SAINT (Bruker, 1999)'
_computing_data_collection 'SMART (Bruker, 1997)'
_computing_data_reduction SAINT
_computing_molecular_graphics 'SHELXTL-PLUS (Sheldrick, 1990)'
_computing_publication_material SHELXL-97
_computing_structure_refinement 'SHELXL-97 (Sheldrick, 1997)'
_computing_structure_solution 'SHELXS-97 (Sheldrick, 1997)'
_diffrn_ambient_temperature 293(2)
_diffrn_measured_fraction_theta_full 0.998
_diffrn_measured_fraction_theta_max 0.998
_diffrn_measurement_device_type 'Bruker APEX CCD area-detector'
_diffrn_measurement_method '\w scans'
_diffrn_radiation_monochromator graphite
_diffrn_radiation_source 'fine-focus sealed tube'
_diffrn_radiation_type MoK\a
_diffrn_radiation_wavelength 0.71073
_diffrn_reflns_av_R_equivalents 0.0808
_diffrn_reflns_av_sigmaI/netI 0.0859
_diffrn_reflns_limit_h_max 11
_diffrn_reflns_limit_h_min -11
_diffrn_reflns_limit_k_max 18
_diffrn_reflns_limit_k_min -13
_diffrn_reflns_limit_l_max 35
_diffrn_reflns_limit_l_min -35
_diffrn_reflns_number 24458
_diffrn_reflns_theta_full 25.00
_diffrn_reflns_theta_max 25.00
_diffrn_reflns_theta_min 1.35
_exptl_absorpt_coefficient_mu 1.028
_exptl_absorpt_correction_T_max 0.7905
_exptl_absorpt_correction_T_min 0.7618
_exptl_absorpt_correction_type multi-scan
_exptl_absorpt_process_details 'SADABS (Sheldrick, 1996)'
_exptl_crystal_colour block
_exptl_crystal_density_diffrn 1.714
_exptl_crystal_density_method 'not measured'
_exptl_crystal_description orange
_exptl_crystal_F_000 2312
_exptl_crystal_size_max 0.28
_exptl_crystal_size_mid 0.25
_exptl_crystal_size_min 0.24
_refine_diff_density_max 1.779
_refine_diff_density_min -2.477
_refine_diff_density_rms 0.157
_refine_ls_extinction_coef 0.00081(13)
_refine_ls_extinction_expression Fc^*^=kFc[1+0.001xFc^2^\l^3^/sin(2\q)]^-1/4^
_refine_ls_extinction_method SHELXL
_refine_ls_goodness_of_fit_ref 1.018
_refine_ls_hydrogen_treatment constr
_refine_ls_matrix_type full
_refine_ls_number_parameters 763
_refine_ls_number_reflns 7868
_refine_ls_number_restraints 86
_refine_ls_restrained_S_all 1.017
_refine_ls_R_factor_all 0.1349
_refine_ls_R_factor_gt 0.0821
_refine_ls_shift/su_max 0.035
_refine_ls_shift/su_mean 0.001
_refine_ls_structure_factor_coef Fsqd
_refine_ls_weighting_details 'calc w=1/[\s^2^(Fo^2^)+(0.1267P)^2^+18.6707P] where P=(Fo^2^+2Fc^2^)/3'
_refine_ls_weighting_scheme calc
_refine_ls_wR_factor_gt 0.2085
_refine_ls_wR_factor_ref 0.2446
_reflns_number_gt 4729
_reflns_number_total 7868
_reflns_threshold_expression >2\s(I)
_cod_data_source_file c5ce00539f2.cif
_cod_data_source_block 5
_cod_depositor_comments 'Adding full bibliography for 7220288--7220292.cif.'
_cod_original_cell_volume 4471.4(14)
_cod_original_sg_symbol_H-M p2(1)/c
_cod_database_code 7220292

loop_
_symmetry_equiv_pos_as_xyz
'x, y, z'
'-x, y+1/2, -z+1/2'
'-x, -y, -z'
'x, -y-1/2, z-1/2'

loop_
_atom_site_label
_atom_site_type_symbol
_atom_site_fract_x
_atom_site_fract_y
_atom_site_fract_z
_atom_site_U_iso_or_equiv
_atom_site_adp_type
_atom_site_occupancy
_atom_site_symmetry_multiplicity
_atom_site_calc_flag
_atom_site_refinement_flags
_atom_site_disorder_assembly
_atom_site_disorder_group
Cd1 Cd 0.03171(5) 0.34414(3) 0.446007(16) 0.05525(13) Uani 1 1 d . . .
Cd2 Cd 0.00624(5) 0.37773(3) 0.301340(15) 0.06285(14) Uani 1 1 d . . .
C1 C 0.0309(5) 0.2338(4) 0.57492(18) 0.0414(15) Uani 1 1 d . . .
C2 C 0.0652(6) 0.2872(4) 0.6104(2) 0.0506(17) Uani 1 1 d . . .
H2A H 0.0891 0.3452 0.6052 0.061 Uiso 1 1 calc R . .
C3 C 0.0654(6) 0.2569(4) 0.65460(19) 0.0486(16) Uani 1 1 d . . .
H3A H 0.0959 0.2942 0.6775 0.058 Uiso 1 1 calc R A .
C4 C 0.0227(5) 0.1756(4) 0.66451(18) 0.0397(15) Uani 1 1 d . . .
C5 C -0.0208(5) 0.1165(3) 0.62859(18) 0.0387(14) Uani 1 1 d . . .
C6 C -0.0159(5) 0.1470(3) 0.58325(17) 0.0336(13) Uani 1 1 d . . .
C7 C -0.0570(5) 0.0878(4) 0.5481(2) 0.0448(16) Uani 1 1 d . . .
H7A H -0.0527 0.1059 0.5187 0.054 Uiso 1 1 calc R A .
C8 C -0.1013(6) 0.0072(4) 0.5567(2) 0.0541(18) Uani 1 1 d . . .
H8A H -0.1309 -0.0292 0.5333 0.065 Uiso 1 1 calc R . .
C9 C -0.1042(6) -0.0241(4) 0.6014(2) 0.0516(17) Uani 1 1 d . . .
H9A H -0.1341 -0.0808 0.6069 0.062 Uiso 1 1 calc R A .
C10 C -0.0635(6) 0.0287(4) 0.6356(2) 0.0502(17) Uani 1 1 d . . .
H10A H -0.0634 0.0072 0.6644 0.060 Uiso 1 1 calc R . .
C11 C 0.0197(6) 0.1529(4) 0.7126(2) 0.0484(17) Uani 1 1 d . . .
C12 C 0.0420(5) 0.2733(4) 0.52982(19) 0.0446(16) Uani 1 1 d . A .
C19 C 0.5494(3) 0.90587(19) 0.43917(11) 0.057(4) Uani 0.50 1 d PG . 1
C20 C 0.6781(3) 0.9215(2) 0.42464(16) 0.046(3) Uani 0.50 1 d PG . 1
H20 H 0.7338 0.8748 0.4173 0.055 Uiso 0.50 1 calc PR . 1
C21 C 0.7245(4) 1.0062(3) 0.4209(2) 0.041(3) Uani 0.50 1 d PG . 1
H21 H 0.8116 1.0168 0.4111 0.049 Uiso 0.50 1 calc PR . 1
C22 C 0.6421(4) 1.0753(3) 0.43169(18) 0.031(3) Uani 0.50 1 d PG . 1
C23 C 0.5135(4) 1.0596(3) 0.44622(17) 0.046(3) Uani 0.50 1 d PG . 1
H23 H 0.4577 1.1064 0.4535 0.055 Uiso 0.50 1 calc PR . 1
C24 C 0.4671(3) 0.9749(2) 0.44996(16) 0.055(4) Uani 0.50 1 d PG . 1
H24 H 0.3800 0.9644 0.4598 0.066 Uiso 0.50 1 calc PR . 1
C19A C 0.5430(3) 0.8912(2) 0.43733(11) 0.0299(17) Uani 0.50 1 d PGU . 2
C20A C 0.6808(3) 0.9103(2) 0.44730(16) 0.042(3) Uani 0.50 1 d PG . 2
H20A H 0.7423 0.8653 0.4548 0.051 Uiso 0.50 1 calc PR . 2
C21A C 0.7266(4) 0.9964(3) 0.4460(2) 0.038(3) Uani 0.50 1 d PG . 2
H21A H 0.8188 1.0092 0.4527 0.045 Uiso 0.50 1 calc PR . 2
C22A C 0.6347(4) 1.0636(3) 0.43476(17) 0.057(4) Uani 0.50 1 d PG . 2
C23A C 0.4970(4) 1.0446(3) 0.42479(17) 0.047(3) Uani 0.50 1 d PG . 2
H23A H 0.4354 1.0895 0.4173 0.056 Uiso 0.50 1 calc PR . 2
C24A C 0.4511(3) 0.9584(2) 0.42607(16) 0.041(3) Uani 0.50 1 d PG . 2
H24A H 0.3589 0.9456 0.4194 0.049 Uiso 0.50 1 calc PR . 2
C27 C 0.2312(6) 0.5140(4) 0.4439(2) 0.0559(18) Uani 1 1 d . . .
H27 H 0.1555 0.5512 0.4434 0.067 Uiso 1 1 calc R A .
N4 N 0.6881(5) 1.1653(3) 0.42871(16) 0.043(3) Uani 0.50 1 d PG . 1
C28 C 0.8212(6) 1.1892(4) 0.4389(2) 0.039(3) Uani 0.50 1 d PG . 1
H28 H 0.8916 1.1522 0.4497 0.047 Uiso 0.50 1 calc PR . 1
N3 N 0.8330(8) 1.2769(5) 0.4307(3) 0.042(3) Uani 0.50 1 d PG . 1
C29 C 0.7072(8) 1.3072(5) 0.4153(3) 0.046(3) Uani 0.50 1 d PG . 1
H29 H 0.6862 1.3647 0.4072 0.055 Uiso 0.50 1 calc PR . 1
C30 C 0.6176(6) 1.2383(4) 0.4141(2) 0.040(3) Uani 0.50 1 d PG . 1
H30 H 0.5248 1.2406 0.4050 0.048 Uiso 0.50 1 calc PR . 1
N4A N 0.6877(6) 1.1529(3) 0.4338(2) 0.042(3) Uani 0.50 1 d PG . 2
C28A C 0.8127(7) 1.1806(4) 0.4252(3) 0.0368(18) Uani 0.50 1 d PGU . 2
H28A H 0.8827 1.1462 0.4147 0.044 Uiso 0.50 1 calc PR . 2
N3A N 0.8201(8) 1.2660(5) 0.4340(3) 0.046(3) Uani 0.50 1 d PG . 2
C29A C 0.6995(9) 1.2912(5) 0.4482(3) 0.072(5) Uani 0.50 1 d PG . 2
H29A H 0.6765 1.3477 0.4567 0.087 Uiso 0.50 1 calc PR . 2
C30A C 0.6177(7) 1.2213(4) 0.4480(3) 0.066(4) Uani 0.50 1 d PG . 2
H30A H 0.5274 1.2204 0.4564 0.079 Uiso 0.50 1 calc PR . 2
C33 C 0.2045(6) 0.5462(4) 0.3121(2) 0.0565(19) Uani 1 1 d . . .
H33 H 0.1288 0.5834 0.3104 0.068 Uiso 1 1 calc R A .
C34 C 0.3851(5) 0.6606(3) 0.31590(17) 0.0230(15) Uani 0.50 1 d PGU . 1
C35 C 0.5212(6) 0.6785(4) 0.3261(3) 0.064(4) Uani 0.50 1 d PG . 1
H35 H 0.5822 0.6329 0.3331 0.077 Uiso 0.50 1 calc PR . 1
C36 C 0.5674(7) 0.7634(5) 0.3258(3) 0.052(3) Uani 0.50 1 d PGU . 1
H36 H 0.6598 0.7755 0.3326 0.063 Uiso 0.50 1 calc PR . 1
C37 C 0.4775(8) 0.8305(5) 0.3153(3) 0.040(3) Uani 0.50 1 d PG . 1
C38 C 0.3414(7) 0.8127(5) 0.3052(3) 0.062(4) Uani 0.50 1 d PG . 1
H38 H 0.2804 0.8582 0.2981 0.074 Uiso 0.50 1 calc PR . 1
C39 C 0.2951(6) 0.7277(4) 0.3055(2) 0.050(3) Uani 0.50 1 d PG . 1
H39 H 0.2028 0.7156 0.2986 0.060 Uiso 0.50 1 calc PR . 1
C34A C 0.3845(6) 0.6627(4) 0.31602(19) 0.070(2) Uani 0.50 1 d PGU . 2
C35A C 0.5139(6) 0.6806(4) 0.3013(2) 0.047(3) Uani 0.50 1 d PG . 2
H35A H 0.5692 0.6349 0.2924 0.056 Uiso 0.50 1 calc PR . 2
C36A C 0.5606(7) 0.7666(5) 0.2998(3) 0.036(3) Uani 0.50 1 d PG . 2
H36A H 0.6471 0.7785 0.2899 0.043 Uiso 0.50 1 calc PR . 2
C37A C 0.4779(8) 0.8348(5) 0.3131(3) 0.039(4) Uani 0.50 1 d PG . 2
H37A H 0.5091 0.8924 0.3122 0.046 Uiso 0.50 1 calc PR . 2
C38A C 0.3485(7) 0.8170(5) 0.3279(3) 0.055(4) Uani 0.50 1 d PG . 2
H38A H 0.2932 0.8626 0.3368 0.066 Uiso 0.50 1 calc PR . 2
C39A C 0.3019(6) 0.7309(4) 0.3293(2) 0.046(3) Uani 0.50 1 d PGU . 2
H39A H 0.2152 0.7190 0.3392 0.055 Uiso 0.50 1 calc PR . 2
C40 C 0.5284(5) 0.9275(3) 0.31276(18) 0.0405(15) Uani 1 1 d . . 1
C41 C 0.6639(6) 0.9440(4) 0.3097(3) 0.082(3) Uani 1 1 d . . 1
H41 H 0.7254 0.8979 0.3072 0.098 Uiso 1 1 calc R . 1
C42 C 0.7106(6) 1.0297(4) 0.3104(3) 0.086(3) Uani 1 1 d . . 1
H42 H 0.8045 1.0404 0.3105 0.103 Uiso 1 1 calc R . 1
C43 C 0.6236(6) 1.0976(3) 0.31082(18) 0.0412(15) Uani 1 1 d . . 1
C44 C 0.4889(7) 1.0816(5) 0.3112(3) 0.091(3) Uani 1 1 d . . 1
H44 H 0.4267 1.1279 0.3113 0.109 Uiso 1 1 calc R . 1
C45 C 0.4431(7) 0.9970(4) 0.3115(3) 0.077(2) Uani 1 1 d U . 1
H45 H 0.3489 0.9869 0.3108 0.092 Uiso 1 1 calc R . 1
N7 N 0.6719(5) 1.1847(3) 0.30871(17) 0.033(2) Uani 0.50 1 d PG . 1
C46 C 0.8088(6) 1.2088(4) 0.3149(3) 0.046(3) Uani 0.50 1 d PG . 1
H46 H 0.8813 1.1718 0.3237 0.055 Uiso 0.50 1 calc PR . 1
N8 N 0.8186(8) 1.2975(5) 0.3057(3) 0.045(3) Uani 0.50 1 d PG . 1
C47 C 0.6878(8) 1.3284(5) 0.2938(3) 0.048(3) Uani 0.50 1 d PG . 1
H47 H 0.6649 1.3858 0.2860 0.058 Uiso 0.50 1 calc PR . 1
C48 C 0.5972(6) 1.2586(4) 0.2957(2) 0.049(3) Uani 0.50 1 d PG . 1
H48 H 0.5027 1.2610 0.2893 0.059 Uiso 0.50 1 calc PR . 1
N7A N 0.6707(6) 1.1894(4) 0.3124(2) 0.067(4) Uani 0.50 1 d PG . 2
C46A C 0.7956(8) 1.2164(5) 0.3031(3) 0.035(3) Uani 0.50 1 d PGU . 2
H46A H 0.8661 1.1810 0.2938 0.041 Uiso 0.50 1 calc PR . 2
N8A N 0.8019(9) 1.3027(6) 0.3095(3) 0.049(3) Uani 0.50 1 d PGU . 2
C48A C 0.6809(9) 1.3292(6) 0.3227(3) 0.073(5) Uani 0.50 1 d PG . 2
H48A H 0.6571 1.3865 0.3295 0.087 Uiso 0.50 1 calc PR . 2
C47A C 0.5998(8) 1.2591(5) 0.3246(3) 0.068(5) Uani 0.50 1 d PG . 2
H47A H 0.5094 1.2590 0.3329 0.082 Uiso 0.50 1 calc PR . 2
N1 N 0.3604(5) 0.5415(3) 0.44334(17) 0.0510(14) Uani 1 1 d . . .
N2 N 0.2227(5) 0.4271(3) 0.44525(16) 0.0519(15) Uani 1 1 d . . .
N5 N 0.1999(5) 0.4585(3) 0.31189(16) 0.0537(15) Uani 1 1 d . . .
N6 N 0.3379(4) 0.5719(3) 0.31517(16) 0.0451(13) Uani 1 1 d . . .
N9 N 0.1794(6) 0.2511(3) 0.36999(15) 0.0593(16) Uani 1 1 d . . .
N10 N -0.1556(3) 0.48329(15) 0.40986(16) 0.0759(5) Uani 0.50 1 d PD A 1
N10A N -0.1802(3) 0.50776(14) 0.33894(15) 0.0759(5) Uani 0.50 1 d PD B 2
O1 O 0.0092(5) 0.3514(3) 0.52374(17) 0.0759(5) Uani 1 1 d . A .
O2 O 0.0815(5) 0.2259(3) 0.49893(16) 0.0759(5) Uani 1 1 d . A .
O3 O 0.0780(5) 0.2034(3) 0.73992(16) 0.0759(5) Uani 1 1 d . . .
O4 O -0.0426(5) 0.0872(3) 0.72527(16) 0.0759(5) Uani 1 1 d . . .
O5 O 0.0793(6) 0.2996(3) 0.36929(16) 0.0759(5) Uani 1 1 d . . .
O6 O 0.2283(5) 0.2294(3) 0.40684(16) 0.0759(5) Uani 1 1 d . . .
O7 O 0.2315(5) 0.2330(3) 0.33629(17) 0.0759(5) Uani 1 1 d . . .
O8 O -0.0692(7) 0.4454(4) 0.3875(3) 0.0759(5) Uani 0.50 1 d PD A 1
O9 O -0.1321(8) 0.4757(4) 0.45043(19) 0.0759(5) Uani 0.50 1 d PD A 1
O8A O -0.0735(6) 0.4719(4) 0.3534(3) 0.0759(5) Uani 0.50 1 d PD B 2
O9A O -0.1791(9) 0.5160(4) 0.29931(19) 0.0759(5) Uani 0.50 1 d PD B 2
O1W O 0.9448(5) 0.6192(3) 0.23624(17) 0.0759(5) Uani 1 1 d . . .
O10 O -0.2478(7) 0.5210(4) 0.3862(3) 0.0759(5) Uani 0.50 1 d PD A 1
O10A O -0.2653(7) 0.5279(4) 0.3660(2) 0.0759(5) Uani 0.50 1 d PD B 2
C13 C 0.4098(3) 0.6398(2) 0.44120(12) 0.046(3) Uani 0.50 1 d PG . 1
C14 C 0.5436(3) 0.6584(2) 0.45359(17) 0.059(4) Uani 0.50 1 d PG . 1
H14 H 0.6039 0.6133 0.4621 0.071 Uiso 0.50 1 calc PR . 1
C15 C 0.5889(4) 0.7431(3) 0.4535(2) 0.048(3) Uani 0.50 1 d PG . 1
H15 H 0.6801 0.7558 0.4619 0.057 Uiso 0.50 1 calc PR . 1
C16 C 0.5005(4) 0.8092(3) 0.44099(19) 0.034(3) Uani 0.50 1 d PG . 1
C17 C 0.3667(4) 0.7907(3) 0.42860(18) 0.063(4) Uani 0.50 1 d PG . 1
H17 H 0.3064 0.8357 0.4201 0.075 Uiso 0.50 1 calc PR . 1
C18 C 0.3213(3) 0.7059(2) 0.42872(17) 0.055(4) Uani 0.50 1 d PG . 1
H18 H 0.2301 0.6933 0.4203 0.066 Uiso 0.50 1 calc PR . 1
C13A C 0.4032(3) 0.6245(2) 0.44313(12) 0.033(3) Uani 0.50 1 d PGU . 2
C14A C 0.5287(4) 0.6438(2) 0.42460(17) 0.038(3) Uani 0.50 1 d PG . 2
H14A H 0.5811 0.5988 0.4134 0.046 Uiso 0.50 1 calc PR . 2
C15A C 0.5749(4) 0.7310(3) 0.4229(2) 0.039(3) Uani 0.50 1 d PG . 2
H15A H 0.6579 0.7438 0.4107 0.046 Uiso 0.50 1 calc PR . 2
C16A C 0.4957(4) 0.7991(3) 0.43978(18) 0.057(4) Uani 0.50 1 d PG . 2
C17A C 0.3702(4) 0.7798(3) 0.45829(18) 0.043(3) Uani 0.50 1 d PG . 2
H17A H 0.3178 0.8248 0.4694 0.052 Uiso 0.50 1 calc PR . 2
C18A C 0.3240(4) 0.6926(2) 0.45998(17) 0.039(3) Uani 0.50 1 d PG . 2
H18A H 0.2410 0.6798 0.4722 0.047 Uiso 0.50 1 calc PR . 2
C25 C 0.4364(11) 0.4631(7) 0.4549(3) 0.039(3) Uani 0.50 1 d PU . 1
H25 H 0.5311 0.4603 0.4607 0.047 Uiso 0.50 1 calc PR . 1
C26 C 0.3484(13) 0.3934(8) 0.4560(4) 0.050(4) Uani 0.50 1 d P . 1
H26 H 0.3704 0.3353 0.4627 0.060 Uiso 0.50 1 calc PR . 1
C31 C 0.3182(13) 0.4319(7) 0.3259(4) 0.056(4) Uani 0.50 1 d P . 1
H31 H 0.3398 0.3736 0.3324 0.067 Uiso 0.50 1 calc PR . 1
C32 C 0.4060(14) 0.4972(8) 0.3301(4) 0.060(4) Uani 0.50 1 d P . 1
H32 H 0.4971 0.4937 0.3411 0.072 Uiso 0.50 1 calc PR . 1
C32A C 0.4153(11) 0.4995(8) 0.3062(4) 0.051(4) Uani 0.50 1 d P . 2
H32A H 0.5095 0.4984 0.3028 0.061 Uiso 0.50 1 calc PR . 2
C25A C 0.4376(12) 0.4757(8) 0.4318(4) 0.048(3) Uani 0.50 1 d PU . 2
H25A H 0.5277 0.4771 0.4232 0.057 Uiso 0.50 1 calc PR . 2
C26A C 0.3552(12) 0.4060(7) 0.4352(5) 0.050(4) Uani 0.50 1 d P . 2
H26A H 0.3845 0.3486 0.4311 0.060 Uiso 0.50 1 calc PR . 2
C31A C 0.3326(15) 0.4333(10) 0.3033(5) 0.065(3) Uani 0.50 1 d PU . 2
H31A H 0.3584 0.3763 0.2965 0.078 Uiso 0.50 1 calc PR . 2

loop_
_atom_site_aniso_label
_atom_site_aniso_U_11
_atom_site_aniso_U_22
_atom_site_aniso_U_33
_atom_site_aniso_U_23
_atom_site_aniso_U_13
_atom_site_aniso_U_12
Cd1 0.0465(2) 0.0557(3) 0.0644(3) 0.0215(2) 0.0109(2) -0.0096(2)
Cd2 0.0763(3) 0.0654(3) 0.0481(2) -0.0104(2) 0.0142(2) -0.0420(2)
C1 0.026(3) 0.049(3) 0.049(3) 0.003(3) 0.004(2) 0.006(2)
C2 0.040(3) 0.042(3) 0.070(4) 0.002(3) 0.006(3) -0.003(2)
C3 0.042(3) 0.055(3) 0.049(3) 0.001(3) 0.000(3) 0.010(3)
C4 0.025(2) 0.050(3) 0.044(3) 0.007(2) 0.006(2) 0.007(2)
C5 0.023(2) 0.048(3) 0.047(3) 0.001(2) 0.014(2) 0.006(2)
C6 0.019(2) 0.044(3) 0.038(3) 0.006(2) 0.002(2) 0.006(2)
C7 0.033(3) 0.044(3) 0.058(3) -0.001(3) 0.004(3) -0.009(2)
C8 0.034(3) 0.055(3) 0.074(4) -0.009(3) 0.009(3) -0.006(3)
C9 0.044(3) 0.039(3) 0.073(4) 0.016(3) 0.016(3) -0.002(2)
C10 0.039(3) 0.060(4) 0.052(3) 0.007(3) 0.009(3) 0.000(3)
C11 0.032(3) 0.054(3) 0.059(4) -0.004(3) 0.002(3) 0.011(2)
C12 0.026(3) 0.045(3) 0.061(3) 0.012(3) -0.003(3) 0.002(2)
C19 0.025(6) 0.068(8) 0.077(9) 0.000(7) 0.007(6) -0.002(5)
C20 0.038(6) 0.034(5) 0.068(7) -0.011(5) 0.009(5) 0.014(5)
C21 0.012(4) 0.039(6) 0.070(7) 0.009(5) 0.003(5) 0.006(4)
C22 0.018(4) 0.048(6) 0.028(5) -0.002(4) 0.014(4) 0.013(4)
C23 0.031(6) 0.041(6) 0.064(7) 0.000(5) -0.007(5) -0.003(5)
C24 0.031(6) 0.067(8) 0.070(8) 0.009(6) 0.019(6) 0.007(5)
C19A 0.028(3) 0.031(3) 0.031(3) 0.001(2) 0.001(2) -0.002(2)
C20A 0.032(6) 0.061(7) 0.035(6) 0.004(5) 0.008(5) -0.002(5)
C21A 0.012(4) 0.048(6) 0.053(7) 0.002(5) -0.004(5) -0.004(4)
C22A 0.047(7) 0.049(7) 0.074(9) -0.002(6) -0.014(7) -0.031(6)
C23A 0.013(5) 0.078(8) 0.048(6) 0.023(6) -0.009(5) 0.016(5)
C24A 0.024(5) 0.024(5) 0.072(8) 0.017(5) -0.003(5) -0.005(4)
C27 0.038(3) 0.055(3) 0.076(4) 0.012(3) 0.021(3) -0.012(3)
N4 0.037(5) 0.045(5) 0.047(5) 0.006(4) -0.005(4) 0.001(4)
C28 0.030(5) 0.067(7) 0.021(5) -0.009(5) 0.003(4) -0.008(5)
N3 0.049(5) 0.040(5) 0.040(5) 0.000(4) 0.027(4) -0.002(4)
C29 0.048(6) 0.041(6) 0.050(6) 0.007(5) 0.011(5) 0.008(5)
C30 0.034(5) 0.043(6) 0.042(6) 0.010(5) -0.007(5) 0.004(5)
N4A 0.033(5) 0.026(4) 0.069(7) 0.009(4) 0.012(5) 0.009(4)
C28A 0.037(3) 0.037(3) 0.037(3) 0.001(2) 0.002(2) 0.001(2)
N3A 0.049(6) 0.025(5) 0.060(6) 0.010(4) -0.017(5) -0.013(4)
C29A 0.038(6) 0.037(6) 0.146(13) -0.018(7) 0.041(7) 0.011(5)
C30A 0.035(6) 0.040(6) 0.125(12) -0.003(7) 0.020(7) -0.012(5)
C33 0.047(3) 0.047(3) 0.077(4) -0.015(3) 0.012(3) -0.012(3)
C34 0.021(2) 0.021(2) 0.027(2) 0.001(2) 0.001(2) -0.006(2)
C35 0.036(6) 0.037(6) 0.117(11) 0.020(7) -0.014(7) -0.004(5)
C36 0.040(5) 0.051(5) 0.065(5) -0.001(4) 0.002(4) -0.008(4)
C37 0.036(6) 0.043(6) 0.040(6) 0.003(5) -0.007(5) 0.002(5)
C38 0.038(6) 0.025(5) 0.122(11) -0.008(6) 0.000(7) 0.018(5)
C39 0.021(5) 0.049(6) 0.081(8) -0.005(6) 0.009(5) -0.017(4)
C34A 0.069(3) 0.069(3) 0.072(3) 0.001(2) 0.004(2) -0.003(2)
C35A 0.049(7) 0.031(6) 0.061(8) 0.000(5) 0.010(6) -0.004(5)
C36A 0.027(5) 0.033(5) 0.049(6) 0.003(5) 0.009(5) -0.009(4)
C37A 0.025(6) 0.013(5) 0.079(9) -0.004(5) 0.014(6) -0.010(4)
C38A 0.016(5) 0.047(7) 0.102(11) -0.002(7) 0.004(6) -0.011(5)
C39A 0.037(5) 0.045(5) 0.056(5) 0.000(4) 0.012(4) -0.007(4)
C40 0.040(3) 0.032(3) 0.050(3) -0.002(2) 0.002(3) 0.002(2)
C41 0.029(3) 0.040(3) 0.176(8) 0.016(4) 0.006(4) 0.001(3)
C42 0.025(3) 0.040(3) 0.192(9) 0.015(4) 0.007(4) -0.005(3)
C43 0.044(3) 0.031(3) 0.049(3) 0.001(2) 0.010(3) -0.010(2)
C44 0.036(3) 0.047(4) 0.193(9) 0.012(5) 0.028(5) -0.002(3)
C45 0.047(3) 0.057(3) 0.128(5) -0.002(3) 0.010(3) -0.003(3)
N7 0.013(4) 0.027(4) 0.060(6) -0.013(4) 0.000(4) -0.002(3)
C46 0.035(6) 0.071(7) 0.031(6) 0.000(5) 0.004(5) -0.022(5)
N8 0.037(5) 0.045(5) 0.053(6) 0.000(4) -0.006(4) -0.013(4)
C47 0.065(7) 0.045(6) 0.034(6) 0.003(5) 0.005(5) -0.026(5)
C48 0.055(7) 0.049(6) 0.040(6) 0.002(5) -0.017(5) -0.010(5)
N7A 0.076(9) 0.056(7) 0.070(8) 0.023(6) 0.003(7) -0.027(6)
C46A 0.035(5) 0.029(4) 0.040(5) 0.008(4) 0.006(4) 0.005(4)
N8A 0.047(5) 0.047(5) 0.053(5) -0.002(4) -0.001(4) -0.008(4)
C48A 0.053(8) 0.036(7) 0.130(13) 0.019(7) 0.008(9) 0.011(6)
C47A 0.038(6) 0.032(6) 0.136(13) 0.021(7) 0.021(8) 0.004(5)
N1 0.042(3) 0.050(3) 0.062(3) -0.011(2) 0.011(2) -0.009(2)
N2 0.043(3) 0.056(3) 0.057(3) 0.000(2) 0.009(2) -0.002(2)
N5 0.063(3) 0.043(3) 0.055(3) -0.003(2) 0.000(3) -0.020(2)
N6 0.030(2) 0.039(2) 0.066(3) 0.001(2) 0.003(2) -0.0099(19)
N9 0.101(4) 0.043(3) 0.035(2) 0.008(2) 0.015(3) -0.007(3)
N10 0.0896(11) 0.0646(9) 0.0742(10) 0.0025(8) 0.0117(9) -0.0058(8)
N10A 0.0896(11) 0.0646(9) 0.0742(10) 0.0025(8) 0.0117(9) -0.0058(8)
O1 0.0896(11) 0.0646(9) 0.0742(10) 0.0025(8) 0.0117(9) -0.0058(8)
O2 0.0896(11) 0.0646(9) 0.0742(10) 0.0025(8) 0.0117(9) -0.0058(8)
O3 0.0896(11) 0.0646(9) 0.0742(10) 0.0025(8) 0.0117(9) -0.0058(8)
O4 0.0896(11) 0.0646(9) 0.0742(10) 0.0025(8) 0.0117(9) -0.0058(8)
O5 0.0896(11) 0.0646(9) 0.0742(10) 0.0025(8) 0.0117(9) -0.0058(8)
O6 0.0896(11) 0.0646(9) 0.0742(10) 0.0025(8) 0.0117(9) -0.0058(8)
O7 0.0896(11) 0.0646(9) 0.0742(10) 0.0025(8) 0.0117(9) -0.0058(8)
O8 0.0896(11) 0.0646(9) 0.0742(10) 0.0025(8) 0.0117(9) -0.0058(8)
O9 0.0896(11) 0.0646(9) 0.0742(10) 0.0025(8) 0.0117(9) -0.0058(8)
O8A 0.0896(11) 0.0646(9) 0.0742(10) 0.0025(8) 0.0117(9) -0.0058(8)
O9A 0.0896(11) 0.0646(9) 0.0742(10) 0.0025(8) 0.0117(9) -0.0058(8)
O1W 0.0896(11) 0.0646(9) 0.0742(10) 0.0025(8) 0.0117(9) -0.0058(8)
O10 0.0896(11) 0.0646(9) 0.0742(10) 0.0025(8) 0.0117(9) -0.0058(8)
O10A 0.0896(11) 0.0646(9) 0.0742(10) 0.0025(8) 0.0117(9) -0.0058(8)
C13 0.047(7) 0.027(5) 0.065(8) 0.007(5) 0.007(6) -0.004(5)
C14 0.052(7) 0.050(7) 0.075(9) 0.016(6) 0.001(7) 0.008(6)
C15 0.010(4) 0.063(7) 0.071(8) 0.013(6) 0.000(5) -0.007(5)
C16 0.014(5) 0.042(5) 0.046(6) 0.022(5) 0.002(4) 0.002(4)
C17 0.024(6) 0.077(9) 0.087(10) -0.017(7) 0.009(6) 0.001(6)
C18 0.034(6) 0.062(7) 0.069(8) 0.001(6) 0.005(6) -0.017(5)
C13A 0.019(4) 0.045(5) 0.037(5) -0.003(4) 0.006(4) 0.001(4)
C14A 0.018(5) 0.037(5) 0.060(7) -0.011(5) 0.009(5) -0.017(4)
C15A 0.021(5) 0.042(6) 0.053(6) -0.004(5) 0.005(5) 0.006(4)
C16A 0.048(8) 0.065(8) 0.059(8) -0.024(7) 0.007(7) -0.016(7)
C17A 0.029(5) 0.046(6) 0.056(7) -0.001(5) 0.018(5) 0.013(4)
C18A 0.027(5) 0.038(5) 0.056(6) 0.012(5) 0.025(5) 0.001(4)
C25 0.035(4) 0.041(4) 0.042(4) 0.001(4) 0.006(4) 0.004(4)
C26 0.054(7) 0.040(6) 0.055(7) 0.001(5) -0.004(6) -0.004(5)
C31 0.067(8) 0.021(5) 0.078(8) 0.010(5) 0.001(7) -0.012(5)
C32 0.073(8) 0.056(7) 0.055(7) 0.013(6) 0.030(6) 0.018(6)
C32A 0.023(5) 0.052(7) 0.078(9) 0.012(6) 0.013(6) -0.008(5)
C25A 0.037(5) 0.052(5) 0.055(5) -0.005(4) 0.013(4) 0.004(4)
C26A 0.030(6) 0.029(5) 0.092(9) -0.022(6) 0.012(6) -0.005(4)
C31A 0.065(6) 0.062(6) 0.070(6) -0.002(5) 0.012(5) 0.002(5)

loop_
_atom_type_symbol
_atom_type_description
_atom_type_scat_dispersion_real
_atom_type_scat_dispersion_imag
_atom_type_scat_source
C C 0.0033 0.0016 'International Tables Vol C Tables 4.2.6.8 and 6.1.1.4'
H H 0.0000 0.0000 'International Tables Vol C Tables 4.2.6.8 and 6.1.1.4'
N N 0.0061 0.0033 'International Tables Vol C Tables 4.2.6.8 and 6.1.1.4'
O O 0.0106 0.0060 'International Tables Vol C Tables 4.2.6.8 and 6.1.1.4'
Cd Cd -0.8075 1.2024 'International Tables Vol C Tables 4.2.6.8 and 6.1.1.4'

loop_
_geom_angle_atom_site_label_1
_geom_angle_atom_site_label_2
_geom_angle_atom_site_label_3
_geom_angle
_geom_angle_site_symmetry_1
_geom_angle_site_symmetry_3
N3 Cd1 N2 166.1(14) 1_445 .
N3 Cd1 O1 95.5(15) 1_445 .
N2 Cd1 O1 96.31(18) . .
N3 Cd1 N3A 4(2) 1_445 1_445
N2 Cd1 N3A 170.0(17) . 1_445
O1 Cd1 N3A 92.4(18) . 1_445
N3 Cd1 O2 86.1(14) 1_445 .
N2 Cd1 O2 106.83(17) . .
O1 Cd1 O2 54.06(16) . .
N3A Cd1 O2 82.3(16) 1_445 .
N3 Cd1 O5 83.6(15) 1_445 .
N2 Cd1 O5 86.71(17) . .
O1 Cd1 O5 165.59(16) . .
N3A Cd1 O5 86.1(17) 1_445 .
O2 Cd1 O5 111.57(16) . .
N3 Cd1 O8 80.6(14) 1_445 .
N2 Cd1 O8 86.39(19) . .
O1 Cd1 O8 127.82(19) . .
N3A Cd1 O8 84.4(16) 1_445 .
O2 Cd1 O8 166.64(19) . .
O5 Cd1 O8 66.34(19) . .
N3 Cd1 O9 80.4(13) 1_445 .
N2 Cd1 O9 94.6(2) . .
O1 Cd1 O9 79.50(18) . .
N3A Cd1 O9 82.2(13) 1_445 .
O2 Cd1 O9 129.97(18) . .
O5 Cd1 O9 114.40(17) . .
O8 Cd1 O9 48.41(19) . .
N3 Cd1 C12 89.6(15) 1_445 .
N2 Cd1 C12 104.22(17) . .
O1 Cd1 C12 26.86(16) . .
N3A Cd1 C12 85.8(17) 1_445 .
O2 Cd1 C12 27.26(16) . .
O5 Cd1 C12 138.81(16) . .
O8 Cd1 C12 152.06(19) . .
O9 Cd1 C12 104.32(17) . .
N8 Cd2 N5 168.5(16) 1_445 .
N8 Cd2 O8A 89.4(15) 1_445 .
N5 Cd2 O8A 83.0(2) . .
N8 Cd2 N8A 5(2) 1_445 1_445
N5 Cd2 N8A 165.4(19) . 1_445
O8A Cd2 N8A 84.7(17) . 1_445
N8 Cd2 O3 92.5(15) 1_445 4_565
N5 Cd2 O3 96.36(18) . 4_565
O8A Cd2 O3 171.5(2) . 4_565
N8A Cd2 O3 97.0(17) 1_445 4_565
N8 Cd2 O4 93.7(15) 1_445 4_565
N5 Cd2 O4 97.48(18) . 4_565
O8A Cd2 O4 117.6(2) . 4_565
N8A Cd2 O4 95.2(19) 1_445 4_565
O3 Cd2 O4 54.09(17) 4_565 4_565
N8 Cd2 O5 83.2(15) 1_445 .
N5 Cd2 O5 87.05(17) . .
O8A Cd2 O5 79.9(2) . .
N8A Cd2 O5 83.1(18) 1_445 .
O3 Cd2 O5 108.52(17) 4_565 .
O4 Cd2 O5 162.31(17) 4_565 .
N8 Cd2 C11 93.0(16) 1_445 4_565
N5 Cd2 C11 98.17(17) . 4_565
O8A Cd2 C11 144.7(2) . 4_565
N8A Cd2 C11 96.4(19) 1_445 4_565
O3 Cd2 C11 27.01(17) 4_565 4_565
O4 Cd2 C11 27.09(17) 4_565 4_565
O5 Cd2 C11 135.42(17) . 4_565
C2 C1 C6 118.6(5) . .
C2 C1 C12 116.4(5) . .
C6 C1 C12 125.0(5) . .
C1 C2 C3 122.1(5) . .
C1 C2 H2A 119.0 . .
C3 C2 H2A 119.0 . .
C4 C3 C2 121.9(5) . .
C4 C3 H3A 119.1 . .
C2 C3 H3A 119.1 . .
C3 C4 C5 119.0(5) . .
C3 C4 C11 117.0(5) . .
C5 C4 C11 124.0(5) . .
C10 C5 C6 118.0(5) . .
C10 C5 C4 123.2(5) . .
C6 C5 C4 118.7(5) . .
C1 C6 C7 122.1(5) . .
C1 C6 C5 119.6(5) . .
C7 C6 C5 118.3(5) . .
C8 C7 C6 121.0(6) . .
C8 C7 H7A 119.5 . .
C6 C7 H7A 119.5 . .
C7 C8 C9 121.1(6) . .
C7 C8 H8A 119.5 . .
C9 C8 H8A 119.5 . .
C10 C9 C8 119.9(5) . .
C10 C9 H9A 120.0 . .
C8 C9 H9A 120.0 . .
C9 C10 C5 121.6(6) . .
C9 C10 H10A 119.2 . .
C5 C10 H10A 119.2 . .
O3 C11 O4 120.6(6) . .
O3 C11 C4 117.8(5) . .
O4 C11 C4 121.6(5) . .
O3 C11 Cd2 60.1(3) . 4_566
O4 C11 Cd2 60.5(3) . 4_566
C4 C11 Cd2 176.1(4) . 4_566
O1 C12 O2 121.9(6) . .
O1 C12 C1 119.1(5) . .
O2 C12 C1 119.0(5) . .
O1 C12 Cd1 59.5(3) . .
O2 C12 Cd1 62.6(3) . .
C1 C12 Cd1 173.7(4) . .
C20 C19 C24 120.0 . .
C20 C19 C16 117.7(2) . .
C24 C19 C16 122.3(2) . .
C19 C20 C21 120.0 . .
C19 C20 H20 120.0 . .
C21 C20 H20 120.0 . .
C22 C21 C20 120.0 . .
C22 C21 H21 120.0 . .
C20 C21 H21 120.0 . .
C23 C22 C21 120.0 . .
C23 C22 N4 118.4(3) . .
C21 C22 N4 121.6(3) . .
C22 C23 C24 120.0 . .
C22 C23 H23 120.0 . .
C24 C23 H23 120.0 . .
C23 C24 C19 120.0 . .
C23 C24 H24 120.0 . .
C19 C24 H24 120.0 . .
C24A C19A C20A 120.0 . .
C24A C19A C16A 120.8(2) . .
C20A C19A C16A 119.2(2) . .
C21A C20A C19A 120.0 . .
C21A C20A H20A 120.0 . .
C19A C20A H20A 120.0 . .
C20A C21A C22A 120.0 . .
C20A C21A H21A 120.0 . .
C22A C21A H21A 120.0 . .
C21A C22A C23A 120.0 . .
C21A C22A N4A 118.0(3) . .
C23A C22A N4A 122.0(3) . .
C24A C23A C22A 120.0 . .
C24A C23A H23A 120.0 . .
C22A C23A H23A 120.0 . .
C23A C24A C19A 120.0 . .
C23A C24A H24A 120.0 . .
C19A C24A H24A 120.0 . .
N1 C27 N2 112.1(5) . .
N1 C27 H27 123.9 . .
N2 C27 H27 123.9 . .
C28 N4 C30 108.0 . .
C28 N4 C22 122.1(3) . .
C30 N4 C22 129.8(3) . .
N4 C28 N3 108.0 . .
N4 C28 H28 126.0 . .
N3 C28 H28 126.0 . .
C29 N3 C28 108.0 . .
C29 N3 Cd1 132.1(4) . 1_665
C28 N3 Cd1 119.8(4) . 1_665
C30 C29 N3 108.0 . .
C30 C29 H29 126.0 . .
N3 C29 H29 126.0 . .
C29 C30 N4 108.0 . .
C29 C30 H30 126.0 . .
N4 C30 H30 126.0 . .
C30A N4A C28A 108.0 . .
C30A N4A C22A 122.4(4) . .
C28A N4A C22A 129.0(4) . .
N3A C28A N4A 108.0 . .
N3A C28A H28A 126.0 . .
N4A C28A H28A 126.0 . .
C28A N3A C29A 108.0 . .
C28A N3A Cd1 123.6(4) . 1_665
C29A N3A Cd1 125.4(4) . 1_665
C30A C29A N3A 108.0 . .
C30A C29A H29A 126.0 . .
N3A C29A H29A 126.0 . .
C29A C30A N4A 108.0 . .
C29A C30A H30A 126.0 . .
N4A C30A H30A 126.0 . .
N5 C33 N6 108.7(5) . .
N5 C33 H33 125.6 . .
N6 C33 H33 125.6 . .
C39 C34 C35 120.0 . .
C39 C34 N6 120.1(3) . .
C35 C34 N6 119.9(3) . .
C34 C35 C36 120.0 . .
C34 C35 H35 120.0 . .
C36 C35 H35 120.0 . .
C37 C36 C35 120.0 . .
C37 C36 H36 120.0 . .
C35 C36 H36 120.0 . .
C36 C37 C38 120.0 . .
C36 C37 C40 121.1(5) . .
C38 C37 C40 118.8(5) . .
C37 C38 C39 120.0 . .
C37 C38 H38 120.0 . .
C39 C38 H38 120.0 . .
C34 C39 C38 120.0 . .
C34 C39 H39 120.0 . .
C38 C39 H39 120.0 . .
C35A C34A C39A 120.0 . .
C35A C34A N6 117.9(3) . .
C39A C34A N6 122.0(3) . .
C34A C35A C36A 120.0 . .
C34A C35A H35A 120.0 . .
C36A C35A H35A 120.0 . .
C35A C36A C37A 120.0 . .
C35A C36A H36A 120.0 . .
C37A C36A H36A 120.0 . .
C38A C37A C36A 120.0 . .
C38A C37A H37A 120.0 . .
C36A C37A H37A 120.0 . .
C37A C38A C39A 120.0 . .
C37A C38A H38A 120.0 . .
C39A C38A H38A 120.0 . .
C38A C39A C34A 120.0 . .
C38A C39A H39A 120.0 . .
C34A C39A H39A 120.0 . .
C45 C40 C41 117.1(5) . .
C45 C40 C37 123.3(6) . .
C41 C40 C37 119.6(5) . .
C40 C41 C42 119.8(6) . .
C40 C41 H41 120.1 . .
C42 C41 H41 120.1 . .
C43 C42 C41 121.5(6) . .
C43 C42 H42 119.3 . .
C41 C42 H42 119.3 . .
C44 C43 C42 118.9(5) . .
C44 C43 N7 120.2(5) . .
C42 C43 N7 120.9(5) . .
C43 C44 C45 119.6(6) . .
C43 C44 H44 120.2 . .
C45 C44 H44 120.2 . .
C40 C45 C44 122.8(6) . .
C40 C45 H45 118.6 . .
C44 C45 H45 118.6 . .
C48 N7 C46 108.0 . .
C48 N7 C43 127.3(4) . .
C46 N7 C43 124.3(4) . .
N7 C46 N8 108.0 . .
N7 C46 H46 126.0 . .
N8 C46 H46 126.0 . .
C47 N8 C46 108.0 . .
C47 N8 Cd2 123.3(4) . 1_665
C46 N8 Cd2 128.3(4) . 1_665
N8 C47 C48 108.0 . .
N8 C47 H47 126.0 . .
C48 C47 H47 126.0 . .
N7 C48 C47 108.0 . .
N7 C48 H48 126.0 . .
C47 C48 H48 126.0 . .
C47A N7A C46A 108.0 . .
N7A C46A N8A 108.0 . .
N7A C46A H46A 126.0 . .
N8A C46A H46A 126.0 . .
C48A N8A C46A 108.0 . .
C48A N8A Cd2 131.6(4) . 1_665
C46A N8A Cd2 120.2(4) . 1_665
N8A C48A C47A 108.0 . .
N8A C48A H48A 126.0 . .
C47A C48A H48A 126.0 . .
N7A C47A C48A 108.0 . .
N7A C47A H47A 126.0 . .
C48A C47A H47A 126.0 . .
C25A N1 C27 108.7(7) . .
C25A N1 C13A 122.6(7) . .
C27 N1 C13A 126.7(5) . .
C25A N1 C25 30.1(6) . .
C27 N1 C25 102.1(6) . .
C13A N1 C25 129.3(6) . .
C25A N1 C13 122.2(6) . .
C27 N1 C13 126.4(4) . .
C13A N1 C13 2.1 . .
C25 N1 C13 130.2(6) . .
C27 N2 C26 109.2(7) . .
C27 N2 C26A 99.5(6) . .
C26 N2 C26A 28.1(7) . .
C27 N2 Cd1 127.8(4) . .
C26 N2 Cd1 121.6(6) . .
C26A N2 Cd1 131.0(6) . .
C31 N5 C33 106.8(7) . .
C31 N5 C31A 30.3(8) . .
C33 N5 C31A 104.3(8) . .
C31 N5 Cd2 127.3(6) . .
C33 N5 Cd2 124.9(4) . .
C31A N5 Cd2 127.0(7) . .
C33 N6 C32A 106.9(6) . .
C33 N6 C32 102.9(7) . .
C32A N6 C32 31.0(7) . .
C33 N6 C34 125.6(5) . .
C32A N6 C34 125.7(6) . .
C32 N6 C34 128.9(7) . .
C33 N6 C34A 125.0(5) . .
C32A N6 C34A 126.4(6) . .
C32 N6 C34A 129.4(7) . .
C34 N6 C34A 0.6(3) . .
O7 N9 O5 120.3(5) . .
O7 N9 O6 123.1(6) . .
O5 N9 O6 116.4(5) . .
O9 N10 O8 113.5(6) . .
O9 N10 O10 133.7(6) . .
O8 N10 O10 112.8(6) . .
O9A N10A O8A 109.9(7) . .
O9A N10A O10A 132.5(6) . .
O8A N10A O10A 117.6(7) . .
C12 O1 Cd1 93.6(4) . .
C12 O2 Cd1 90.2(4) . .
C11 O3 Cd2 92.9(4) . 4_566
C11 O4 Cd2 92.4(4) . 4_566
N9 O5 Cd2 120.1(4) . .
N9 O5 Cd1 110.0(4) . .
Cd2 O5 Cd1 126.1(2) . .
N10 O8 Cd1 98.9(4) . .
N10 O9 Cd1 95.7(4) . .
N10A O8A Cd2 110.4(5) . .
C18 C13 C14 120.0 . .
C18 C13 N1 121.6(2) . .
C14 C13 N1 118.4(2) . .
C15 C14 C13 120.0 . .
C15 C14 H14 120.0 . .
C13 C14 H14 120.0 . .
C16 C15 C14 120.0 . .
C16 C15 H15 120.0 . .
C14 C15 H15 120.0 . .
C17 C16 C15 120.0 . .
C17 C16 C19 118.6(3) . .
C15 C16 C19 121.4(3) . .
C16 C17 C18 120.0 . .
C16 C17 H17 120.0 . .
C18 C17 H17 120.0 . .
C13 C18 C17 120.0 . .
C13 C18 H18 120.0 . .
C17 C18 H18 120.0 . .
N1 C13A C18A 121.3(3) . .
N1 C13A C14A 118.7(3) . .
C18A C13A C14A 120.0 . .
C15A C14A C13A 120.0 . .
C15A C14A H14A 120.0 . .
C13A C14A H14A 120.0 . .
C14A C15A C16A 120.0 . .
C14A C15A H15A 120.0 . .
C16A C15A H15A 120.0 . .
C17A C16A C15A 120.0 . .
C17A C16A C19A 119.9(3) . .
C15A C16A C19A 120.1(3) . .
C16A C17A C18A 120.0 . .
C16A C17A H17A 120.0 . .
C18A C17A H17A 120.0 . .
C13A C18A C17A 120.0 . .
C13A C18A H18A 120.0 . .
C17A C18A H18A 120.0 . .
C26 C25 N1 109.7(9) . .
C26 C25 H25 125.2 . .
N1 C25 H25 125.2 . .
N2 C26 C25 105.1(9) . .
N2 C26 H26 127.4 . .
C25 C26 H26 127.4 . .
N5 C31 C32 111.3(10) . .
N5 C31 H31 124.4 . .
C32 C31 H31 124.4 . .
C31 C32 N6 107.2(11) . .
C31 C32 H32 126.4 . .
N6 C32 H32 126.4 . .
C31A C32A N6 107.0(11) . .
C31A C32A H32A 126.5 . .
N6 C32A H32A 126.5 . .
N1 C25A C26A 103.3(10) . .
N1 C25A H25A 128.4 . .
C26A C25A H25A 128.4 . .
C25A C26A N2 113.9(10) . .
C25A C26A H26A 123.1 . .
N2 C26A H26A 123.1 . .
C32A C31A N5 110.9(12) . .
C32A C31A H31A 124.6 . .
N5 C31A H31A 124.6 . .

loop_
_geom_bond_atom_site_label_1
_geom_bond_atom_site_label_2
_geom_bond_distance
_geom_bond_site_symmetry_2
Cd1 N3 2.21(5) 1_445
Cd1 N2 2.252(5) .
Cd1 O1 2.370(5) .
Cd1 N3A 2.39(5) 1_445
Cd1 O2 2.437(5) .
Cd1 O5 2.482(5) .
Cd1 O8 2.500(7) .
Cd1 O9 2.571(8) .
Cd1 C12 2.745(6) .
Cd2 N8 2.21(5) 1_445
Cd2 N5 2.260(5) .
Cd2 O8A 2.297(8) .
Cd2 N8A 2.32(6) 1_445
Cd2 O3 2.367(5) 4_565
Cd2 O4 2.376(5) 4_565
Cd2 O5 2.439(5) .
Cd2 C11 2.727(6) 4_565
C1 C2 1.369(8) .
C1 C6 1.427(7) .
C1 C12 1.497(8) .
C2 C3 1.411(8) .
C2 H2A 0.9300 .
C3 C4 1.347(8) .
C3 H3A 0.9300 .
C4 C5 1.452(7) .
C4 C11 1.494(8) .
C5 C10 1.420(8) .
C5 C6 1.448(7) .
C6 C7 1.431(7) .
C7 C8 1.333(8) .
C7 H7A 0.9300 .
C8 C9 1.433(9) .
C8 H8A 0.9300 .
C9 C10 1.348(8) .
C9 H9A 0.9300 .
C10 H10A 0.9300 .
C11 O3 1.240(7) .
C11 O4 1.243(8) .
C11 Cd2 2.727(6) 4_566
C12 O1 1.243(7) .
C12 O2 1.257(7) .
C19 C20 1.3743(19) .
C19 C24 1.3745(19) .
C19 C16 1.550(5) .
C20 C21 1.3744(19) .
C20 H20 0.9300 .
C21 C22 1.3743(19) .
C21 H21 0.9300 .
C22 C23 1.3743(19) .
C22 N4 1.448(7) .
C23 C24 1.3744(19) .
C23 H23 0.9300 .
C24 H24 0.9300 .
C19A C24A 1.3887(19) .
C19A C20A 1.3888(19) .
C19A C16A 1.481(5) .
C20A C21A 1.3884(19) .
C20A H20A 0.9300 .
C21A C22A 1.3886(19) .
C21A H21A 0.9300 .
C22A C23A 1.3886(19) .
C22A N4A 1.457(7) .
C23A C24A 1.3885(19) .
C23A H23A 0.9300 .
C24A H24A 0.9300 .
C27 N1 1.328(7) .
C27 N2 1.328(8) .
C27 H27 0.9300 .
N4 C28 1.365(4) .
N4 C30 1.365(4) .
C28 N3 1.365(4) .
C28 H28 0.9300 .
N3 C29 1.365(4) .
N3 Cd1 2.215(7) 1_665
C29 C30 1.365(4) .
C29 H29 0.9300 .
C30 H30 0.9300 .
N4A C30A 1.330(4) .
N4A C28A 1.330(4) .
C28A N3A 1.330(4) .
C28A H28A 0.9300 .
N3A C29A 1.330(4) .
N3A Cd1 2.391(8) 1_665
C29A C30A 1.330(4) .
C29A H29A 0.9300 .
C30A H30A 0.9300 .
C33 N5 1.336(7) .
C33 N6 1.356(7) .
C33 H33 0.9300 .
C34 C39 1.371(3) .
C34 C35 1.371(3) .
C34 N6 1.427(7) .
C35 C36 1.371(3) .
C35 H35 0.9300 .
C36 C37 1.371(3) .
C36 H36 0.9300 .
C37 C38 1.371(3) .
C37 C40 1.563(9) .
C38 C39 1.371(3) .
C38 H38 0.9300 .
C39 H39 0.9300 .
C34A C35A 1.389(3) .
C34A C39A 1.389(3) .
C34A N6 1.456(7) .
C35A C36A 1.389(3) .
C35A H35A 0.9300 .
C36A C37A 1.389(3) .
C36A H36A 0.9300 .
C37A C38A 1.389(3) .
C37A H37A 0.9300 .
C38A C39A 1.389(3) .
C38A H38A 0.9300 .
C39A H39A 0.9300 .
C40 C45 1.345(9) .
C40 C41 1.353(8) .
C41 C42 1.382(9) .
C41 H41 0.9300 .
C42 C43 1.338(8) .
C42 H42 0.9300 .
C43 C44 1.337(8) .
C43 N7 1.412(7) .
C44 C45 1.364(10) .
C44 H44 0.9300 .
C45 H45 0.9300 .
N7 C48 1.385(4) .
N7 C46 1.385(4) .
C46 N8 1.385(4) .
C46 H46 0.9300 .
N8 C47 1.385(4) .
N8 Cd2 2.210(7) 1_665
C47 C48 1.385(4) .
C47 H47 0.9300 .
C48 H48 0.9300 .
N7A C47A 1.331(5) .
N7A C46A 1.331(5) .
C46A N8A 1.331(5) .
C46A H46A 0.9300 .
N8A C48A 1.331(5) .
N8A Cd2 2.323(9) 1_665
C48A C47A 1.331(5) .
C48A H48A 0.9300 .
C47A H47A 0.9300 .
N1 C25A 1.314(13) .
N1 C13A 1.332(6) .
N1 C25 1.437(11) .
N1 C13 1.576(6) .
N2 C26 1.349(13) .
N2 C26A 1.382(13) .
N5 C31 1.270(13) .
N5 C31A 1.388(16) .
N6 C32A 1.373(13) .
N6 C32 1.380(13) .
N9 O7 1.196(7) .
N9 O5 1.224(7) .
N9 O6 1.228(7) .
N10 O9 1.237(6) .
N10 O8 1.251(7) .
N10 O10 1.252(6) .
N10A O9A 1.203(6) .
N10A O8A 1.231(6) .
N10A O10A 1.235(7) .
O3 Cd2 2.367(5) 4_566
O4 Cd2 2.376(5) 4_566
C13 C18 1.364(2) .
C13 C14 1.365(2) .
C14 C15 1.365(2) .
C14 H14 0.9300 .
C15 C16 1.364(2) .
C15 H15 0.9300 .
C16 C17 1.364(2) .
C17 C18 1.365(2) .
C17 H17 0.9300 .
C18 H18 0.9300 .
C13A C18A 1.406(2) .
C13A C14A 1.406(2) .
C14A C15A 1.406(2) .
C14A H14A 0.9300 .
C15A C16A 1.406(2) .
C15A H15A 0.9300 .
C16A C17A 1.406(2) .
C17A C18A 1.406(2) .
C17A H17A 0.9300 .
C18A H18A 0.9300 .
C25 C26 1.367(16) .
C25 H25 0.9300 .
C26 H26 0.9300 .
C31 C32 1.314(17) .
C31 H31 0.9300 .
C32 H32 0.9300 .
C32A C31A 1.292(19) .
C32A H32A 0.9300 .
C25A C26A 1.339(16) .
C25A H25A 0.9300 .
C26A H26A 0.9300 .
C31A H31A 0.9300 .
